data_7007329
loop_
_publ_author_name
'Fritz, Thorsten'
'Steinfeld, Gunther'
'K\"ass, Steffen'
'Kersting, Berthold'

_publ_section_title
;
 Preparation and characterization of mononuclear Co, Ni, and Zn
 complexes of dinucleating macrocyclic hexaaza-dithiophenolate ligands
 and their open-chain derivatives.
;
_journal_issue 31
_journal_name_full 'Dalton transactions (Cambridge, England : 2003)'
_journal_page_first 3812
_journal_page_last 3821
_journal_paper_doi 10.1039/b603740b
_journal_year 2006
_chemical_compound_source
;
Crystals were grown from methanol.
;
_chemical_formula_structural
;
[NiH2(L2)](ClO4)2MeOH
;
_chemical_formula_sum 'C39 H70 Cl2 N6 Ni O9 S2'
_chemical_formula_weight 960.74
_space_group_IT_number 14
_symmetry_cell_setting monoclinic
_symmetry_space_group_name_Hall '-P 2yn'
_symmetry_space_group_name_H-M 'P 1 21/n 1'
_atom_sites_solution_hydrogens geom
_atom_sites_solution_primary direct
_atom_sites_solution_secondary difmap
_cell_angle_alpha 90.00
_cell_angle_beta 93.04(3)
_cell_angle_gamma 90.00
_cell_formula_units_Z 4
_cell_length_a 14.073(3)
_cell_length_b 17.070(3)
_cell_length_c 19.323(4)
_cell_measurement_reflns_used 87
_cell_measurement_temperature 210(2)
_cell_measurement_theta_max 23
_cell_measurement_theta_min 8
_cell_volume 4635.4(16)
_computing_cell_refinement SMART
_computing_data_collection SMART
_computing_data_reduction SAINT
_computing_molecular_graphics 'ORTEP3 (FARRUGIA)'
_computing_structure_refinement 'SHELXL-97 (Sheldrick, 1997)'
_computing_structure_solution 'SHELXS-97 (Sheldrick, 1990)'
_diffrn_ambient_temperature 210(2)
_diffrn_measured_fraction_theta_full 0.947
_diffrn_measured_fraction_theta_max 0.947
_diffrn_measurement_device_type 'BRUKER AXS'
_diffrn_measurement_method hemisphere
_diffrn_radiation_monochromator graphite
_diffrn_radiation_source 'fine-focus sealed tube'
_diffrn_radiation_type MoK\a
_diffrn_radiation_wavelength 0.71073
_diffrn_reflns_av_R_equivalents 0.0391
_diffrn_reflns_av_sigmaI/netI 0.0797
_diffrn_reflns_limit_h_max 18
_diffrn_reflns_limit_h_min -18
_diffrn_reflns_limit_k_max 21
_diffrn_reflns_limit_k_min -18
_diffrn_reflns_limit_l_max 25
_diffrn_reflns_limit_l_min -20
_diffrn_reflns_number 28635
_diffrn_reflns_theta_full 28.30
_diffrn_reflns_theta_max 28.30
_diffrn_reflns_theta_min 1.75
_exptl_absorpt_coefficient_mu 0.681
_exptl_absorpt_correction_T_max 1.00
_exptl_absorpt_correction_T_min 0.85
_exptl_absorpt_correction_type empirical
_exptl_absorpt_process_details '(SADABS, Sheldrick, 1996)'
_exptl_crystal_colour red
_exptl_crystal_density_diffrn 1.377
_exptl_crystal_density_method 'not measured'
_exptl_crystal_description block
_exptl_crystal_F_000 2048
_exptl_crystal_size_max 0.30
_exptl_crystal_size_mid 0.25
_exptl_crystal_size_min 0.15
_refine_diff_density_max 0.922
_refine_diff_density_min -0.610
_refine_diff_density_rms 0.082
_refine_ls_extinction_method none
_refine_ls_goodness_of_fit_ref 0.890
_refine_ls_hydrogen_treatment constr
_refine_ls_matrix_type full
_refine_ls_number_parameters 560
_refine_ls_number_reflns 10921
_refine_ls_number_restraints 51
_refine_ls_restrained_S_all 0.910
_refine_ls_R_factor_all 0.0948
_refine_ls_R_factor_gt 0.0463
_refine_ls_shift/su_max 0.001
_refine_ls_shift/su_mean 0.000
_refine_ls_structure_factor_coef Fsqd
_refine_ls_weighting_details 'calc w=1/[\s^2^(Fo^2^)+(0.0689P)^2^+0.0000P] where P=(Fo^2^+2Fc^2^)/3'
_refine_ls_weighting_scheme calc
_refine_ls_wR_factor_gt 0.1096
_refine_ls_wR_factor_ref 0.1319
_reflns_number_gt 6237
_reflns_number_total 10921
_reflns_threshold_expression >2sigma(I)
_cod_data_source_file b603740b.txt
_cod_data_source_block 7_ClO4
_cod_original_sg_symbol_H-M P2(1)/n
_cod_database_code 7007329

loop_
_symmetry_equiv_pos_as_xyz
'x, y, z'
'-x+1/2, y+1/2, -z+1/2'
'-x, -y, -z'
'x-1/2, -y-1/2, z-1/2'

loop_
_atom_site_label
_atom_site_type_symbol
_atom_site_fract_x
_atom_site_fract_y
_atom_site_fract_z
_atom_site_U_iso_or_equiv
_atom_site_adp_type
_atom_site_occupancy
_atom_site_symmetry_multiplicity
_atom_site_calc_flag
_atom_site_refinement_flags
_atom_site_disorder_assembly
_atom_site_disorder_group
Ni Ni 0.36937(3) 0.12139(2) 0.15326(2) 0.02750(11) Uani 1 1 d . . .
S1 S 0.40849(5) 0.19088(5) 0.25330(4) 0.03242(19) Uani 1 1 d . . .
S2 S 0.33411(6) -0.00257(4) 0.19151(4) 0.03162(19) Uani 1 1 d . . .
N1 N 0.51369(18) 0.08956(14) 0.13280(14) 0.0316(6) Uani 1 1 d . . .
N2 N 0.3812(2) 0.19299(16) 0.06712(14) 0.0389(7) Uani 1 1 d . . .
N3 N 0.21634(19) 0.15571(16) 0.14006(15) 0.0368(7) Uani 1 1 d . . .
N4 N 0.38000(17) 0.00366(14) 0.35398(14) 0.0311(6) Uani 1 1 d . . .
H4 H 0.3917 0.0279 0.3134 0.037 Uiso 1 1 calc R . .
N5 N 0.37259(19) 0.19073(15) 0.45758(14) 0.0349(6) Uani 1 1 d . . .
N6 N 0.43415(17) 0.31563(14) 0.37323(13) 0.0271(6) Uani 1 1 d . . .
H6 H 0.3960 0.2758 0.3571 0.033 Uiso 1 1 calc R . .
C1 C 0.5284(2) 0.22213(17) 0.25184(15) 0.0272(7) Uani 1 1 d . . .
C2 C 0.5547(2) 0.29422(17) 0.28235(15) 0.0270(7) Uani 1 1 d . . .
C3 C 0.6482(2) 0.31919(18) 0.28274(16) 0.0310(7) Uani 1 1 d . . .
H3 H 0.6644 0.3663 0.3045 0.037 Uiso 1 1 calc R . .
C4 C 0.7190(2) 0.27686(18) 0.25195(16) 0.0298(7) Uani 1 1 d . . .
C5 C 0.6924(2) 0.20535(18) 0.22271(16) 0.0309(7) Uani 1 1 d . . .
H5 H 0.7383 0.1753 0.2022 0.037 Uiso 1 1 calc R . .
C6 C 0.5993(2) 0.17673(17) 0.22295(16) 0.0288(7) Uani 1 1 d . . .
C7 C 0.5802(2) 0.09540(17) 0.19570(17) 0.0317(7) Uani 1 1 d . . .
H7A H 0.6405 0.0720 0.1849 0.038 Uiso 1 1 calc R . .
H7B H 0.5544 0.0645 0.2324 0.038 Uiso 1 1 calc R . .
C8 C 0.5187(2) 0.00764(19) 0.1073(2) 0.0423(9) Uani 1 1 d . . .
H8A H 0.4724 0.0002 0.0696 0.064 Uiso 1 1 calc R . .
H8B H 0.5060 -0.0278 0.1442 0.064 Uiso 1 1 calc R . .
H8C H 0.5812 -0.0024 0.0916 0.064 Uiso 1 1 calc R . .
C9 C 0.5437(3) 0.1429(2) 0.07700(18) 0.0416(8) Uani 1 1 d . . .
H9A H 0.5938 0.1185 0.0520 0.050 Uiso 1 1 calc R . .
H9B H 0.5683 0.1913 0.0972 0.050 Uiso 1 1 calc R . .
C10 C 0.4590(3) 0.1601(2) 0.02781(18) 0.0449(9) Uani 1 1 d . . .
H10A H 0.4770 0.1973 -0.0072 0.054 Uiso 1 1 calc R . .
H10B H 0.4378 0.1123 0.0046 0.054 Uiso 1 1 calc R . .
C11 C 0.3996(3) 0.2762(2) 0.0821(2) 0.0575(11) Uani 1 1 d . . .
H11A H 0.4626 0.2821 0.1031 0.086 Uiso 1 1 calc R . .
H11B H 0.3540 0.2952 0.1133 0.086 Uiso 1 1 calc R . .
H11C H 0.3943 0.3057 0.0398 0.086 Uiso 1 1 calc R . .
C12 C 0.2866(3) 0.1802(2) 0.0287(2) 0.0545(10) Uani 1 1 d . . .
H12A H 0.2822 0.2133 -0.0122 0.065 Uiso 1 1 calc R . .
H12B H 0.2816 0.1261 0.0136 0.065 Uiso 1 1 calc R . .
C13 C 0.2078(3) 0.1987(2) 0.0734(2) 0.0544(11) Uani 1 1 d . . .
H13A H 0.1478 0.1852 0.0493 0.065 Uiso 1 1 calc R . .
H13B H 0.2074 0.2545 0.0826 0.065 Uiso 1 1 calc R . .
C14 C 0.1843(2) 0.2089(2) 0.1955(2) 0.0490(10) Uani 1 1 d . . .
H14A H 0.2238 0.2548 0.1978 0.074 Uiso 1 1 calc R . .
H14B H 0.1890 0.1822 0.2393 0.074 Uiso 1 1 calc R . .
H14C H 0.1194 0.2241 0.1851 0.074 Uiso 1 1 calc R . .
C15 C 0.1526(2) 0.08554(19) 0.13536(18) 0.0365(8) Uani 1 1 d . . .
H15A H 0.1763 0.0489 0.1019 0.044 Uiso 1 1 calc R . .
H15B H 0.0892 0.1017 0.1190 0.044 Uiso 1 1 calc R . .
C16 C 0.1472(2) 0.04521(17) 0.20430(16) 0.0298(7) Uani 1 1 d . . .
C17 C 0.2268(2) 0.00700(17) 0.23443(17) 0.0298(7) Uani 1 1 d . . .
C18 C 0.2201(2) -0.02510(17) 0.30082(16) 0.0291(7) Uani 1 1 d . . .
C19 C 0.1361(2) -0.02049(18) 0.33467(17) 0.0338(7) Uani 1 1 d . . .
H19 H 0.1337 -0.0423 0.3786 0.041 Uiso 1 1 calc R . .
C20 C 0.0549(2) 0.01585(17) 0.30506(17) 0.0321(7) Uani 1 1 d . . .
C21 C 0.0634(2) 0.04820(18) 0.23955(18) 0.0346(7) Uani 1 1 d . . .
H21 H 0.0107 0.0730 0.2183 0.042 Uiso 1 1 calc R . .
C22 C 0.3070(2) -0.05948(18) 0.33702(17) 0.0326(7) Uani 1 1 d . . .
H22A H 0.3341 -0.0987 0.3076 0.039 Uiso 1 1 calc R . .
H22B H 0.2896 -0.0849 0.3794 0.039 Uiso 1 1 calc R . .
C23 C 0.4708(2) -0.0328(2) 0.3797(2) 0.0462(9) Uani 1 1 d . . .
H23A H 0.5176 0.0073 0.3889 0.069 Uiso 1 1 calc R . .
H23B H 0.4927 -0.0681 0.3453 0.069 Uiso 1 1 calc R . .
H23C H 0.4609 -0.0612 0.4216 0.069 Uiso 1 1 calc R . .
C24 C 0.3406(2) 0.06449(18) 0.40018(18) 0.0347(7) Uani 1 1 d . . .
H24A H 0.3082 0.0386 0.4369 0.042 Uiso 1 1 calc R . .
H24B H 0.2940 0.0955 0.3736 0.042 Uiso 1 1 calc R . .
C25 C 0.4158(2) 0.11836(17) 0.43212(17) 0.0328(7) Uani 1 1 d . . .
H25A H 0.4499 0.0918 0.4703 0.039 Uiso 1 1 calc R . .
H25B H 0.4612 0.1314 0.3979 0.039 Uiso 1 1 calc R . .
C26 C 0.3055(3) 0.1743(2) 0.5110(2) 0.0589(11) Uani 1 1 d . . .
H26A H 0.3370 0.1450 0.5479 0.088 Uiso 1 1 calc R . .
H26B H 0.2530 0.1444 0.4913 0.088 Uiso 1 1 calc R . .
H26C H 0.2824 0.2228 0.5290 0.088 Uiso 1 1 calc R . .
C27 C 0.4468(2) 0.24463(19) 0.48520(17) 0.0353(8) Uani 1 1 d . . .
H27A H 0.4910 0.2160 0.5160 0.042 Uiso 1 1 calc R . .
H27B H 0.4176 0.2852 0.5121 0.042 Uiso 1 1 calc R . .
C28 C 0.5010(2) 0.28255(18) 0.42813(16) 0.0333(7) Uani 1 1 d . . .
H28A H 0.5411 0.3240 0.4477 0.040 Uiso 1 1 calc R . .
H28B H 0.5416 0.2439 0.4078 0.040 Uiso 1 1 calc R . .
C29 C 0.3712(3) 0.3770(2) 0.40164(19) 0.0429(9) Uani 1 1 d . . .
H29A H 0.3332 0.3542 0.4362 0.064 Uiso 1 1 calc R . .
H29B H 0.3304 0.3981 0.3648 0.064 Uiso 1 1 calc R . .
H29C H 0.4097 0.4182 0.4221 0.064 Uiso 1 1 calc R . .
C30 C 0.4837(2) 0.34823(17) 0.31247(16) 0.0299(7) Uani 1 1 d . . .
H30A H 0.4360 0.3618 0.2764 0.036 Uiso 1 1 calc R . .
H30B H 0.5160 0.3962 0.3269 0.036 Uiso 1 1 calc R . .
C31 C 0.8211(2) 0.30829(19) 0.25432(18) 0.0348(7) Uani 1 1 d . . .
C32 C 0.8856(2) 0.2608(2) 0.2090(2) 0.0495(10) Uani 1 1 d . . .
H32A H 0.8894 0.2078 0.2256 0.074 Uiso 1 1 calc R . .
H32B H 0.9480 0.2836 0.2110 0.074 Uiso 1 1 calc R . .
H32C H 0.8599 0.2612 0.1620 0.074 Uiso 1 1 calc R . .
C33 C 0.8217(3) 0.3932(2) 0.2294(2) 0.0476(9) Uani 1 1 d . . .
H33A H 0.7967 0.3957 0.1822 0.071 Uiso 1 1 calc R . .
H33B H 0.8858 0.4128 0.2321 0.071 Uiso 1 1 calc R . .
H33C H 0.7831 0.4246 0.2581 0.071 Uiso 1 1 calc R . .
C34 C 0.8610(3) 0.3059(2) 0.3298(2) 0.0510(10) Uani 1 1 d . . .
H34A H 0.8279 0.3433 0.3567 0.077 Uiso 1 1 calc R . .
H34B H 0.9275 0.3184 0.3315 0.077 Uiso 1 1 calc R . .
H34C H 0.8524 0.2543 0.3484 0.077 Uiso 1 1 calc R . .
C35 C -0.0336(2) 0.0241(2) 0.34651(19) 0.0390(8) Uani 1 1 d . . .
C36 C -0.1217(3) 0.0455(2) 0.3003(2) 0.0568(11) Uani 1 1 d . . .
H36A H -0.1775 0.0417 0.3267 0.085 Uiso 1 1 calc R . .
H36B H -0.1274 0.0101 0.2618 0.085 Uiso 1 1 calc R . .
H36C H -0.1155 0.0981 0.2836 0.085 Uiso 1 1 calc R . .
C37 C -0.0571(3) -0.0524(2) 0.3831(2) 0.0627(12) Uani 1 1 d . . .
H37A H -0.0053 -0.0663 0.4151 0.094 Uiso 1 1 calc R . .
H37B H -0.0669 -0.0933 0.3494 0.094 Uiso 1 1 calc R . .
H37C H -0.1139 -0.0456 0.4079 0.094 Uiso 1 1 calc R . .
C38 C -0.0144(3) 0.0888(3) 0.4000(3) 0.0792(16) Uani 1 1 d . . .
H38A H 0.0406 0.0754 0.4292 0.119 Uiso 1 1 calc R . .
H38B H -0.0685 0.0944 0.4279 0.119 Uiso 1 1 calc R . .
H38C H -0.0031 0.1373 0.3767 0.119 Uiso 1 1 calc R . .
Cl1 Cl 0.82480(7) 0.02238(5) 0.07054(5) 0.0475(2) Uani 1 1 d . . .
O1 O 0.7550(2) 0.0273(2) 0.01429(18) 0.0817(10) Uani 1 1 d . . .
O2 O 0.7818(3) -0.0050(2) 0.13003(19) 0.1028(13) Uani 1 1 d . . .
O3 O 0.8640(4) 0.0950(2) 0.0819(2) 0.156(2) Uani 1 1 d . . .
O4 O 0.8928(3) -0.0314(3) 0.0514(3) 0.1380(18) Uani 1 1 d . . .
Cl2 Cl 0.79780(6) 0.60046(5) 0.04638(5) 0.0473(2) Uani 1 1 d D . .
O5 O 0.8623(2) 0.6303(2) -0.00025(16) 0.0783(10) Uani 1 1 d D A 1
O6A O 0.7145(4) 0.5807(5) 0.0037(4) 0.076(3) Uani 0.568(12) 1 d PD A 1
O7A O 0.7769(11) 0.6528(6) 0.0935(6) 0.173(8) Uani 0.568(12) 1 d PD A 1
O8A O 0.8293(6) 0.5307(4) 0.0709(7) 0.129(5) Uani 0.568(12) 1 d PD A 1
O6B O 0.7428(15) 0.5424(11) 0.0226(11) 0.274(16) Uani 0.432(12) 1 d PD A 2
O7B O 0.7446(9) 0.6616(6) 0.0709(7) 0.108(6) Uani 0.432(12) 1 d PD A 2
O8B O 0.8488(8) 0.5782(15) 0.1088(6) 0.182(11) Uani 0.432(12) 1 d PD A 2
C39 C 0.1708(12) 0.2856(9) 0.3461(8) 0.360(13) Uani 1 1 d . B 2
O9 O 0.1368(4) 0.3124(6) 0.3998(5) 0.297(6) Uani 1 1 d . B 2

loop_
_atom_site_aniso_label
_atom_site_aniso_U_11
_atom_site_aniso_U_22
_atom_site_aniso_U_33
_atom_site_aniso_U_23
_atom_site_aniso_U_13
_atom_site_aniso_U_12
Ni 0.0336(2) 0.0253(2) 0.0234(2) -0.00197(16) -0.00059(16) -0.00098(17)
S1 0.0294(4) 0.0412(5) 0.0268(4) -0.0100(3) 0.0025(3) -0.0032(3)
S2 0.0333(4) 0.0270(4) 0.0346(5) 0.0000(3) 0.0026(3) 0.0004(3)
N1 0.0377(15) 0.0275(14) 0.0302(15) -0.0070(11) 0.0072(12) -0.0014(11)
N2 0.0495(17) 0.0406(17) 0.0270(15) 0.0038(12) 0.0058(13) 0.0024(13)
N3 0.0386(15) 0.0329(15) 0.0380(17) 0.0077(12) -0.0077(13) -0.0012(12)
N4 0.0286(13) 0.0332(14) 0.0314(15) 0.0006(11) -0.0002(11) -0.0010(11)
N5 0.0394(15) 0.0363(16) 0.0291(15) -0.0032(12) 0.0015(12) 0.0014(12)
N6 0.0311(13) 0.0257(13) 0.0244(14) -0.0028(10) 0.0008(11) 0.0029(11)
C1 0.0271(15) 0.0315(16) 0.0228(16) -0.0029(12) -0.0002(12) 0.0003(13)
C2 0.0290(16) 0.0283(16) 0.0237(16) -0.0004(12) 0.0023(13) 0.0022(13)
C3 0.0352(17) 0.0285(17) 0.0291(17) -0.0008(13) 0.0016(14) -0.0016(13)
C4 0.0301(16) 0.0315(17) 0.0279(17) 0.0006(13) 0.0010(13) -0.0019(13)
C5 0.0312(16) 0.0315(17) 0.0303(18) 0.0001(13) 0.0037(13) 0.0056(13)
C6 0.0314(16) 0.0286(16) 0.0263(17) -0.0034(12) 0.0000(13) 0.0043(13)
C7 0.0319(16) 0.0276(16) 0.0359(19) -0.0012(13) 0.0029(14) 0.0035(13)
C8 0.042(2) 0.0354(19) 0.050(2) -0.0178(16) 0.0083(17) -0.0006(15)
C9 0.046(2) 0.048(2) 0.0312(19) -0.0021(15) 0.0094(16) -0.0030(16)
C10 0.055(2) 0.052(2) 0.0278(19) 0.0004(16) 0.0115(17) -0.0032(18)
C11 0.088(3) 0.033(2) 0.051(3) 0.0089(17) 0.006(2) -0.004(2)
C12 0.065(3) 0.065(3) 0.032(2) 0.0063(18) -0.0121(19) 0.010(2)
C13 0.051(2) 0.059(3) 0.052(3) 0.023(2) -0.010(2) -0.0008(19)
C14 0.040(2) 0.035(2) 0.072(3) -0.0100(18) -0.0044(19) 0.0077(16)
C15 0.0338(17) 0.0410(19) 0.0340(19) 0.0011(15) -0.0061(15) -0.0026(15)
C16 0.0309(16) 0.0288(16) 0.0290(17) -0.0016(13) -0.0045(13) -0.0046(13)
C17 0.0307(16) 0.0241(16) 0.0341(18) -0.0035(13) -0.0021(14) -0.0035(13)
C18 0.0317(16) 0.0251(15) 0.0301(17) -0.0025(13) -0.0031(14) -0.0031(13)
C19 0.0372(18) 0.0321(17) 0.0320(19) 0.0000(13) 0.0024(15) -0.0039(14)
C20 0.0312(17) 0.0280(17) 0.0369(19) -0.0041(14) -0.0013(14) -0.0031(13)
C21 0.0323(17) 0.0334(18) 0.038(2) -0.0027(14) -0.0041(15) 0.0022(14)
C22 0.0354(17) 0.0290(17) 0.0330(18) 0.0014(13) -0.0023(14) -0.0015(14)
C23 0.0299(18) 0.049(2) 0.059(3) -0.0018(18) -0.0063(17) 0.0076(16)
C24 0.0329(17) 0.0352(18) 0.0359(19) -0.0029(14) 0.0005(14) 0.0017(14)
C25 0.0356(17) 0.0312(17) 0.0309(18) 0.0009(14) -0.0057(14) 0.0026(14)
C26 0.062(3) 0.065(3) 0.051(3) -0.014(2) 0.024(2) -0.013(2)
C27 0.046(2) 0.0325(18) 0.0270(18) 0.0007(13) -0.0053(15) 0.0002(15)
C28 0.0361(18) 0.0343(18) 0.0285(18) 0.0000(14) -0.0067(14) 0.0021(14)
C29 0.051(2) 0.041(2) 0.038(2) -0.0004(16) 0.0132(17) 0.0176(17)
C30 0.0358(17) 0.0266(16) 0.0275(17) 0.0001(13) 0.0033(14) 0.0018(13)
C31 0.0312(17) 0.0348(18) 0.039(2) 0.0001(14) 0.0067(15) -0.0027(14)
C32 0.0340(19) 0.050(2) 0.065(3) 0.0023(19) 0.0121(18) -0.0010(17)
C33 0.044(2) 0.039(2) 0.061(3) 0.0023(17) 0.0152(18) -0.0036(16)
C34 0.040(2) 0.066(3) 0.046(2) 0.0059(19) -0.0064(18) -0.0085(18)
C35 0.0347(18) 0.040(2) 0.043(2) -0.0048(16) 0.0035(16) 0.0001(15)
C36 0.035(2) 0.069(3) 0.067(3) 0.010(2) 0.0085(19) 0.0058(19)
C37 0.053(2) 0.067(3) 0.070(3) 0.020(2) 0.023(2) 0.005(2)
C38 0.054(3) 0.098(4) 0.088(4) -0.053(3) 0.020(3) -0.007(2)
Cl1 0.0577(6) 0.0459(5) 0.0400(5) 0.0073(4) 0.0129(4) 0.0021(4)
O1 0.081(2) 0.096(3) 0.067(2) 0.0189(18) -0.0017(18) 0.0034(18)
O2 0.105(3) 0.139(3) 0.067(2) 0.050(2) 0.036(2) 0.013(2)
O3 0.267(6) 0.087(3) 0.109(4) 0.007(3) -0.025(4) -0.090(4)
O4 0.108(3) 0.178(4) 0.130(4) -0.019(3) 0.023(3) 0.081(3)
Cl2 0.0429(5) 0.0478(5) 0.0518(6) 0.0060(4) 0.0077(4) 0.0054(4)
O5 0.0594(18) 0.117(3) 0.060(2) 0.0049(18) 0.0160(16) -0.0264(18)
O6A 0.025(3) 0.124(7) 0.077(5) 0.002(5) -0.017(3) -0.004(3)
O7A 0.321(19) 0.113(9) 0.097(8) -0.085(7) 0.106(10) -0.110(10)
O8A 0.097(6) 0.049(4) 0.233(13) 0.061(6) -0.064(7) 0.000(4)
O6B 0.36(3) 0.179(16) 0.31(3) -0.201(17) 0.29(2) -0.216(18)
O7B 0.133(9) 0.086(8) 0.114(10) 0.046(7) 0.072(7) 0.087(8)
O8B 0.083(8) 0.38(3) 0.086(9) 0.131(13) 0.044(7) 0.123(13)
C39 0.44(2) 0.356(18) 0.299(17) -0.280(16) 0.208(16) -0.257(17)
O9 0.094(4) 0.464(14) 0.333(12) 0.261(11) 0.006(6) -0.047(6)

loop_
_atom_type_symbol
_atom_type_description
_atom_type_scat_dispersion_real
_atom_type_scat_dispersion_imag
_atom_type_scat_source
C C 0.0033 0.0016 'International Tables Vol C Tables 4.2.6.8 and 6.1.1.4'
H H 0.0000 0.0000 'International Tables Vol C Tables 4.2.6.8 and 6.1.1.4'
N N 0.0061 0.0033 'International Tables Vol C Tables 4.2.6.8 and 6.1.1.4'
O O 0.0106 0.0060 'International Tables Vol C Tables 4.2.6.8 and 6.1.1.4'
S S 0.1246 0.1234 'International Tables Vol C Tables 4.2.6.8 and 6.1.1.4'
Cl Cl 0.1484 0.1585 'International Tables Vol C Tables 4.2.6.8 and 6.1.1.4'
Ni Ni 0.3393 1.1124 'International Tables Vol C Tables 4.2.6.8 and 6.1.1.4'

loop_
_geom_angle_atom_site_label_1
_geom_angle_atom_site_label_2
_geom_angle_atom_site_label_3
_geom_angle
_geom_angle_site_symmetry_1
_geom_angle_site_symmetry_3
_geom_angle_publ_flag
N2 Ni N1 83.41(11) . . ?
N2 Ni N3 82.65(11) . . ?
N1 Ni N3 162.91(10) . . ?
N2 Ni S2 145.54(8) . . ?
N1 Ni S2 92.77(7) . . ?
N3 Ni S2 93.14(7) . . ?
N2 Ni S1 110.03(8) . . ?
N1 Ni S1 95.61(8) . . ?
N3 Ni S1 98.42(8) . . ?
S2 Ni S1 104.42(4) . . ?
C1 S1 Ni 109.04(10) . . ?
C17 S2 Ni 105.62(10) . . ?
C8 N1 C9 108.4(3) . . ?
C8 N1 C7 107.0(2) . . ?
C9 N1 C7 111.0(2) . . ?
C8 N1 Ni 111.08(19) . . ?
C9 N1 Ni 106.5(2) . . ?
C7 N1 Ni 112.85(19) . . ?
C11 N2 C10 109.9(3) . . ?
C11 N2 C12 112.3(3) . . ?
C10 N2 C12 110.6(3) . . ?
C11 N2 Ni 115.5(2) . . ?
C10 N2 Ni 106.4(2) . . ?
C12 N2 Ni 101.8(2) . . ?
C13 N3 C14 108.0(3) . . ?
C13 N3 C15 108.8(3) . . ?
C14 N3 C15 109.1(3) . . ?
C13 N3 Ni 105.2(2) . . ?
C14 N3 Ni 113.8(2) . . ?
C15 N3 Ni 111.61(19) . . ?
C23 N4 C24 115.5(3) . . ?
C23 N4 C22 109.7(2) . . ?
C24 N4 C22 110.8(2) . . ?
C26 N5 C27 109.6(3) . . ?
C26 N5 C25 111.6(3) . . ?
C27 N5 C25 110.4(2) . . ?
C28 N6 C29 111.6(2) . . ?
C28 N6 C30 113.3(2) . . ?
C29 N6 C30 109.6(2) . . ?
C6 C1 C2 118.3(3) . . ?
C6 C1 S1 122.6(2) . . ?
C2 C1 S1 119.1(2) . . ?
C3 C2 C1 120.1(3) . . ?
C3 C2 C30 117.5(3) . . ?
C1 C2 C30 122.3(3) . . ?
C2 C3 C4 122.8(3) . . ?
C5 C4 C3 116.6(3) . . ?
C5 C4 C31 123.5(3) . . ?
C3 C4 C31 119.8(3) . . ?
C4 C5 C6 122.6(3) . . ?
C5 C6 C1 119.6(3) . . ?
C5 C6 C7 118.1(3) . . ?
C1 C6 C7 122.2(3) . . ?
N1 C7 C6 116.0(2) . . ?
N1 C9 C10 109.3(3) . . ?
N2 C10 C9 109.4(3) . . ?
C13 C12 N2 110.6(3) . . ?
C12 C13 N3 112.0(3) . . ?
N3 C15 C16 111.7(3) . . ?
C21 C16 C17 119.6(3) . . ?
C21 C16 C15 120.0(3) . . ?
C17 C16 C15 120.4(3) . . ?
C16 C17 C18 118.2(3) . . ?
C16 C17 S2 122.3(2) . . ?
C18 C17 S2 119.6(2) . . ?
C19 C18 C17 120.7(3) . . ?
C19 C18 C22 119.9(3) . . ?
C17 C18 C22 119.2(3) . . ?
C18 C19 C20 122.2(3) . . ?
C21 C20 C19 116.1(3) . . ?
C21 C20 C35 123.6(3) . . ?
C19 C20 C35 120.0(3) . . ?
C20 C21 C16 123.1(3) . . ?
C18 C22 N4 110.5(2) . . ?
N4 C24 C25 113.2(3) . . ?
N5 C25 C24 110.8(3) . . ?
N5 C27 C28 112.2(3) . . ?
N6 C28 C27 110.9(3) . . ?
C2 C30 N6 114.9(2) . . ?
C32 C31 C33 108.0(3) . . ?
C32 C31 C4 112.5(3) . . ?
C33 C31 C4 110.1(3) . . ?
C32 C31 C34 109.4(3) . . ?
C33 C31 C34 108.5(3) . . ?
C4 C31 C34 108.3(3) . . ?
C20 C35 C38 107.6(3) . . ?
C20 C35 C37 111.5(3) . . ?
C38 C35 C37 109.8(4) . . ?
C20 C35 C36 112.0(3) . . ?
C38 C35 C36 109.3(3) . . ?
C37 C35 C36 106.6(3) . . ?
O3 Cl1 O4 111.3(4) . . ?
O3 Cl1 O2 111.0(3) . . ?
O4 Cl1 O2 109.2(3) . . ?
O3 Cl1 O1 108.9(3) . . ?
O4 Cl1 O1 107.0(3) . . ?
O2 Cl1 O1 109.4(2) . . ?
O7A Cl2 O6B 126.8(8) . . ?
O7A Cl2 O8A 115.9(7) . . ?
O6B Cl2 O8A 68.6(12) . . ?
O7A Cl2 O7B 26.9(8) . . ?
O6B Cl2 O7B 111.5(8) . . ?
O8A Cl2 O7B 136.1(7) . . ?
O7A Cl2 O5 111.8(5) . . ?
O6B Cl2 O5 115.7(6) . . ?
O8A Cl2 O5 109.5(5) . . ?
O7B Cl2 O5 108.9(5) . . ?
O7A Cl2 O8B 73.5(8) . . ?
O6B Cl2 O8B 110.7(8) . . ?
O8A Cl2 O8B 47.5(8) . . ?
O7B Cl2 O8B 99.7(7) . . ?
O5 Cl2 O8B 109.0(6) . . ?
O7A Cl2 O6A 110.5(7) . . ?
O6B Cl2 O6A 35.0(12) . . ?
O8A Cl2 O6A 103.7(4) . . ?
O7B Cl2 O6A 86.2(7) . . ?
O5 Cl2 O6A 104.6(3) . . ?
O8B Cl2 O6A 141.6(9) . . ?

loop_
_geom_bond_atom_site_label_1
_geom_bond_atom_site_label_2
_geom_bond_distance
_geom_bond_site_symmetry_2
_geom_bond_publ_flag
Ni N2 2.079(3) . ?
Ni N1 2.159(3) . ?
Ni N3 2.233(3) . ?
Ni S2 2.3041(9) . ?
Ni S1 2.3096(10) . ?
S1 C1 1.772(3) . ?
S2 C17 1.768(3) . ?
N1 C8 1.486(4) . ?
N1 C9 1.489(4) . ?
N1 C7 1.498(4) . ?
N2 C11 1.470(4) . ?
N2 C10 1.476(4) . ?
N2 C12 1.506(5) . ?
N3 C13 1.481(4) . ?
N3 C14 1.493(4) . ?
N3 C15 1.496(4) . ?
N4 C23 1.484(4) . ?
N4 C24 1.495(4) . ?
N4 C22 1.513(4) . ?
N5 C26 1.463(4) . ?
N5 C27 1.470(4) . ?
N5 C25 1.473(4) . ?
N6 C28 1.491(4) . ?
N6 C29 1.495(4) . ?
N6 C30 1.504(4) . ?
C1 C6 1.402(4) . ?
C1 C2 1.406(4) . ?
C2 C3 1.383(4) . ?
C2 C30 1.500(4) . ?
C3 C4 1.390(4) . ?
C4 C5 1.388(4) . ?
C4 C31 1.531(4) . ?
C5 C6 1.399(4) . ?
C6 C7 1.504(4) . ?
C9 C10 1.513(5) . ?
C12 C13 1.476(5) . ?
C15 C16 1.505(4) . ?
C16 C21 1.394(4) . ?
C16 C17 1.397(4) . ?
C17 C18 1.403(4) . ?
C18 C19 1.383(4) . ?
C18 C22 1.496(4) . ?
C19 C20 1.396(4) . ?
C20 C21 1.392(5) . ?
C20 C35 1.523(5) . ?
C24 C25 1.509(4) . ?
C27 C28 1.519(4) . ?
C31 C32 1.527(5) . ?
C31 C33 1.528(5) . ?
C31 C34 1.535(5) . ?
C35 C38 1.528(5) . ?
C35 C37 1.529(5) . ?
C35 C36 1.533(5) . ?
Cl1 O3 1.369(4) . ?
Cl1 O4 1.390(4) . ?
Cl1 O2 1.407(3) . ?
Cl1 O1 1.429(3) . ?
Cl2 O7A 1.319(7) . ?
Cl2 O6B 1.324(10) . ?
Cl2 O8A 1.348(6) . ?
Cl2 O7B 1.383(7) . ?
Cl2 O5 1.408(3) . ?
Cl2 O8B 1.422(9) . ?
Cl2 O6A 1.438(5) . ?
C39 O9 1.252(13) . ?
